data_7709904
loop_
_publ_author_name
'Maliszewski, Benon P.'
'Ritacco, Ida'
'Beli\<s, Marek'
'Hashim, Ishfaq Ibni'
'Tzouras, Nikolaos V.'
'Caporaso, Lucia'
'Cavallo, Luigi'
'Van Hecke, Kristof'
'Nahra, Fady'
'Cazin, Catherine S. J.'
'Nolan, Steven P.'

_publ_section_title
;
 A green route to platinum N-heterocyclic carbene complexes: mechanism and
 expanded scope
;
_journal_name_full 'Dalton Transactions'
_journal_paper_doi 10.1039/D2DT00504B
_journal_year 2022
_chemical_formula_moiety 'C37 H58 Cl2 N2 Pt S'
_chemical_formula_sum 'C37 H58 Cl2 N2 Pt S'
_chemical_formula_weight 828.89
_chemical_name_systematic BM393
_space_group_crystal_system monoclinic
_space_group_IT_number 15
_space_group_name_Hall '-I 2ya'
_space_group_name_H-M_alt 'I 1 2/a 1'
_atom_sites_solution_hydrogens geom
_atom_sites_solution_primary dual
_audit_creation_date 2022-01-18
_audit_creation_method
;
Olex2 1.3
(compiled 2020.11.12 svn.r5f609507 for OlexSys, GUI svn.r6408)
;
_audit_update_record
;
2022-01-20 deposited with the CCDC.	2022-03-31 downloaded from the CCDC.
;
_cell_angle_alpha 90
_cell_angle_beta 90.3300(10)
_cell_angle_gamma 90
_cell_formula_units_Z 16
_cell_length_a 24.1264(4)
_cell_length_b 26.3470(3)
_cell_length_c 24.1852(4)
_cell_measurement_reflns_used 35350
_cell_measurement_temperature 100(2)
_cell_measurement_theta_max 28.4910
_cell_measurement_theta_min 2.8130
_cell_volume 15373.3(4)
_computing_cell_refinement 'CrysAlisPro 1.171.40.67a (Rigaku OD, 2019)'
_computing_data_collection 'CrysAlisPro 1.171.40.67a (Rigaku OD, 2019)'
_computing_data_reduction 'CrysAlisPro 1.171.40.67a (Rigaku OD, 2019)'
_computing_molecular_graphics 'Olex2 1.3 (Dolomanov et al., 2009)'
_computing_publication_material 'Olex2 1.3 (Dolomanov et al., 2009)'
_computing_structure_refinement 'SHELXL 2018/3 (Sheldrick, 2015)'
_computing_structure_solution 'SHELXT 2018/2 (Sheldrick, 2018)'
_diffrn_ambient_environment N~2~
_diffrn_ambient_temperature 100(2)
_diffrn_detector 'CCD plate'
_diffrn_detector_area_resol_mean 10.4839
_diffrn_detector_type Atlas
_diffrn_measured_fraction_theta_full 0.998
_diffrn_measured_fraction_theta_max 0.884
_diffrn_measurement_details
;
List of Runs (angles in degrees, time in seconds):

  # Type    Start    End  Width  t~exp~   \w     \q     \k     \f   Frames
#--------------------------------------------------------------------------
  1  \w    -25.00  21.00   1.00   40.00    --    7.83  77.00 -90.00   46
  2  \w    -66.00  32.00   1.00   40.00    --    7.83 -38.00   0.00   98
  3  \w    -82.00  19.00   1.00   40.00    --   -8.69 -57.00 -60.00  101
  4  \w    -42.00  18.00   1.00   40.00    --    7.83 -77.00 -90.00   60
  5  \w    -41.00  21.00   1.00   40.00    --   -8.69  77.00 120.00   62
;
_diffrn_measurement_device 'four-circle diffractometer'
_diffrn_measurement_device_type 'SuperNova, Dual, Cu at home/near, Atlas'
_diffrn_measurement_method '\w scans'
_diffrn_orient_matrix_type 'CrysAlisPro convention (1999,Acta A55,543-557)'
_diffrn_orient_matrix_UB_11 0.0234644000
_diffrn_orient_matrix_UB_12 0.0134744000
_diffrn_orient_matrix_UB_13 0.0099623000
_diffrn_orient_matrix_UB_21 -0.0176006000
_diffrn_orient_matrix_UB_22 0.0161079000
_diffrn_orient_matrix_UB_23 0.0155250000
_diffrn_orient_matrix_UB_31 0.0019359000
_diffrn_orient_matrix_UB_32 -0.0168435000
_diffrn_orient_matrix_UB_33 0.0228065000
_diffrn_radiation_monochromator mirror
_diffrn_radiation_probe x-ray
_diffrn_radiation_type 'Mo K\a'
_diffrn_radiation_wavelength 0.71073
_diffrn_reflns_av_R_equivalents 0.0494
_diffrn_reflns_av_unetI/netI 0.0488
_diffrn_reflns_Laue_measured_fraction_full 0.998
_diffrn_reflns_Laue_measured_fraction_max 0.884
_diffrn_reflns_limit_h_max 31
_diffrn_reflns_limit_h_min -32
_diffrn_reflns_limit_k_max 33
_diffrn_reflns_limit_k_min -35
_diffrn_reflns_limit_l_max 32
_diffrn_reflns_limit_l_min -31
_diffrn_reflns_number 79382
_diffrn_reflns_point_group_measured_fraction_full 0.998
_diffrn_reflns_point_group_measured_fraction_max 0.884
_diffrn_reflns_theta_full 25.242
_diffrn_reflns_theta_max 28.770
_diffrn_reflns_theta_min 2.467
_diffrn_source 'micro-focus sealed X-ray tube'
_diffrn_source_type 'SuperNova (Mo) X-ray Source'
_exptl_absorpt_coefficient_mu 3.870
_exptl_absorpt_correction_T_max 1.000
_exptl_absorpt_correction_T_min 0.662
_exptl_absorpt_correction_type gaussian
_exptl_absorpt_process_details
;
CrysAlisPro 1.171.40.67a (Rigaku Oxford Diffraction, 2019)
Numerical absorption correction based on gaussian integration over
			a multifaceted crystal model
Empirical absorption correction using spherical harmonics,
 implemented in SCALE3 ABSPACK scaling algorithm.
;
_exptl_crystal_colour 'clear yellow'
_exptl_crystal_colour_lustre clear
_exptl_crystal_colour_primary yellow
_exptl_crystal_density_diffrn 1.433
_exptl_crystal_description irregular
_exptl_crystal_F_000 6752
_exptl_crystal_preparation Synthesis
_exptl_crystal_recrystallization_method 'iPrOH diffusion in water'
_exptl_crystal_size_max 0.197
_exptl_crystal_size_mid 0.109
_exptl_crystal_size_min 0.101
_refine_diff_density_max 1.280
_refine_diff_density_min -1.729
_refine_diff_density_rms 0.125
_refine_ls_extinction_method none
_refine_ls_goodness_of_fit_ref 1.057
_refine_ls_hydrogen_treatment constr
_refine_ls_matrix_type full
_refine_ls_number_parameters 796
_refine_ls_number_reflns 17698
_refine_ls_number_restraints 0
_refine_ls_restrained_S_all 1.057
_refine_ls_R_factor_all 0.0429
_refine_ls_R_factor_gt 0.0348
_refine_ls_shift/su_max 0.004
_refine_ls_shift/su_mean 0.000
_refine_ls_structure_factor_coef Fsqd
_refine_ls_weighting_details 'w=1/[\s^2^(Fo^2^)+(0.0203P)^2^+70.1126P] where P=(Fo^2^+2Fc^2^)/3'
_refine_ls_weighting_scheme calc
_refine_ls_wR_factor_gt 0.0651
_refine_ls_wR_factor_ref 0.0699
_reflns_Friedel_coverage 0.000
_reflns_number_gt 16245
_reflns_number_total 17698
_reflns_threshold_expression 'I > 2\s(I)'
_cod_data_source_file d2dt00504b2.cif
_cod_data_source_block bm393-2
_cod_database_code 7709904
_shelx_shelxl_version_number 2018/3
_chemical_oxdiff_formula 'C37 H58 Cl2 N2 Pt S'
_shelx_space_group_comment
;
The symmetry employed for this shelxl refinement is uniquely defined
by the following loop, which should always be used as a source of
symmetry information in preference to the above space-group names.
They are only intended as comments.
;
_reflns_odcompleteness_completeness 99.76
_reflns_odcompleteness_iscentric 1
_reflns_odcompleteness_theta 25.07
_olex2_refinement_description
;
1. Twinned data refinement
 Scales: 0.8171(4)
 0.1829(4)
2. Fixed Uiso
 At 1.2 times of:
  All C(H) groups, All C(H,H) groups
 At 1.5 times of:
  All C(H,H,H) groups
3.a Ternary CH refined with riding coordinates:
 C10(H10), C15(H15), C26(H26), C31(H31), C47(H47), C52(H52), C63(H63), C68(H68)
3.b Secondary CH2 refined with riding coordinates:
 C11(H11A,H11B), C13(H13A,H13B), C16(H16A,H16B), C18(H18A,H18B), C27(H27A,
 H27B), C29(H29A,H29B), C32(H32A,H32B), C34(H34A,H34B), C48(H48A,H48B),
 C50(H50A,H50B), C53(H53A,H53B), C55(H55A,H55B), C64(H64A,H64B), C66(H66A,H66B),
  C69(H69A,H69B), C71(H71A,H71B)
3.c Aromatic/amide H refined with riding coordinates:
 C2(H2), C3(H3), C6(H6), C7(H7), C8(H8), C22(H22), C23(H23), C24(H24),
 C39(H39), C40(H40), C43(H43), C44(H44), C45(H45), C59(H59), C60(H60), C61(H61)
3.d Idealised Me refined as rotating group:
 C12(H12A,H12B,H12C), C14(H14A,H14B,H14C), C17(H17A,H17B,H17C), C19(H19A,H19B,
 H19C), C28(H28A,H28B,H28C), C30(H30A,H30B,H30C), C33(H33A,H33B,H33C), C35(H35A,
 H35B,H35C), C36(H36A,H36B,H36C), C37(H37A,H37B,H37C), C49(H49A,H49B,H49C),
 C51(H51A,H51B,H51C), C54(H54A,H54B,H54C), C56(H56A,H56B,H56C), C65(H65A,H65B,
 H65C), C67(H67A,H67B,H67C), C70(H70A,H70B,H70C), C72(H72A,H72B,H72C), C73(H73A,
 H73B,H73C), C74(H74A,H74B,H74C)
;
_olex2_date_sample_data_collection 2022-01-17
_olex2_exptl_crystal_mounting_method 'Litho loop'
_olex2_submission_original_sample_id BM393
_olex2_submission_special_instructions 'No special instructions were received'
_oxdiff_exptl_absorpt_empirical_details
;
Empirical correction (ABSPACK) includes:
- Absorption correction using spherical harmonics
- Frame scaling
- B-factor correction
;
_oxdiff_exptl_absorpt_empirical_full_max 1.289
_oxdiff_exptl_absorpt_empirical_full_min 0.794

loop_
_space_group_symop_operation_xyz
'x, y, z'
'-x+1/2, y, -z'
'x+1/2, y+1/2, z+1/2'
'-x+1, y+1/2, -z+1/2'
'-x, -y, -z'
'x-1/2, -y, z'
'-x+1/2, -y+1/2, -z+1/2'
'x, -y+1/2, z+1/2'

loop_
_atom_site_label
_atom_site_type_symbol
_atom_site_fract_x
_atom_site_fract_y
_atom_site_fract_z
_atom_site_U_iso_or_equiv
_atom_site_adp_type
_atom_site_occupancy
_atom_site_site_symmetry_order
_atom_site_calc_flag
_atom_site_refinement_flags_posn
_atom_site_refinement_flags_adp
_atom_site_refinement_flags_occupancy
_atom_site_disorder_assembly
_atom_site_disorder_group
Pt1 Pt 0.47295(2) 0.14495(2) 0.55801(2) 0.01350(4) Uani 1 1 d . . . . .
Pt2 Pt 0.70521(2) 0.40036(2) 0.72237(2) 0.01373(4) Uani 1 1 d . . . . .
Cl1 Cl 0.42765(5) 0.12176(4) 0.63683(5) 0.0205(2) Uani 1 1 d . . . . .
Cl2 Cl 0.51571(5) 0.16875(4) 0.47747(5) 0.0226(3) Uani 1 1 d . . . . .
Cl3 Cl 0.62521(5) 0.37124(4) 0.68076(5) 0.0218(3) Uani 1 1 d . . . . .
Cl4 Cl 0.78520(5) 0.42891(4) 0.76434(5) 0.0210(2) Uani 1 1 d . . . . .
S1 S 0.46933(5) 0.06398(4) 0.51836(5) 0.0223(3) Uani 1 1 d . . . . .
S2 S 0.75509(5) 0.32513(4) 0.70721(5) 0.0205(3) Uani 1 1 d . . . . .
N3 N 0.65139(15) 0.48053(13) 0.79139(15) 0.0124(8) Uani 1 1 d . . . . .
N4 N 0.64400(15) 0.49930(13) 0.70517(15) 0.0142(8) Uani 1 1 d . . . . .
N1 N 0.44730(15) 0.24701(13) 0.60917(15) 0.0130(8) Uani 1 1 d . . . . .
N2 N 0.53500(15) 0.23492(13) 0.60110(15) 0.0132(8) Uani 1 1 d . . . . .
C1 C 0.48514(19) 0.21284(16) 0.59060(18) 0.0139(9) Uani 1 1 d . . . . .
C2 C 0.5282(2) 0.28248(16) 0.62478(19) 0.0170(10) Uani 1 1 d . . . . .
H2 H 0.556887 0.305218 0.635533 0.020 Uiso 1 1 calc R U . . .
C3 C 0.4737(2) 0.29021(16) 0.62957(19) 0.0169(10) Uani 1 1 d . . . . .
H3 H 0.456308 0.319607 0.644132 0.020 Uiso 1 1 calc R U . . .
C4 C 0.58964(19) 0.21412(16) 0.58919(19) 0.0155(9) Uani 1 1 d . . . . .
C5 C 0.6099(2) 0.17420(17) 0.6218(2) 0.0189(10) Uani 1 1 d . . . . .
C6 C 0.6644(2) 0.15804(18) 0.6110(2) 0.0237(11) Uani 1 1 d . . . . .
H6 H 0.680436 0.131885 0.632819 0.028 Uiso 1 1 calc R U . . .
C7 C 0.6946(2) 0.17972(19) 0.5690(2) 0.0280(12) Uani 1 1 d . . . . .
H7 H 0.731126 0.167958 0.562014 0.034 Uiso 1 1 calc R U . . .
C8 C 0.6727(2) 0.21828(19) 0.5370(2) 0.0247(11) Uani 1 1 d . . . . .
H8 H 0.694225 0.232143 0.507878 0.030 Uiso 1 1 calc R U . . .
C9 C 0.6198(2) 0.23724(17) 0.5466(2) 0.0187(10) Uani 1 1 d . . . . .
C10 C 0.5776(2) 0.14832(16) 0.6675(2) 0.0192(10) Uani 1 1 d . . . . .
H10 H 0.538063 0.159201 0.663724 0.023 Uiso 1 1 calc R U . . .
C11 C 0.5978(2) 0.16532(19) 0.7249(2) 0.0270(12) Uani 1 1 d . . . . .
H11A H 0.582189 0.142236 0.753106 0.032 Uiso 1 1 calc R U . . .
H11B H 0.638637 0.162343 0.726556 0.032 Uiso 1 1 calc R U . . .
C12 C 0.5814(2) 0.21967(19) 0.7389(2) 0.0299(12) Uani 1 1 d . . . . .
H12A H 0.597788 0.242912 0.711868 0.045 Uiso 1 1 calc R U . . .
H12B H 0.594968 0.228198 0.775990 0.045 Uiso 1 1 calc R U . . .
H12C H 0.540945 0.222855 0.737728 0.045 Uiso 1 1 calc R U . . .
C13 C 0.5791(2) 0.09020(18) 0.6603(2) 0.0267(12) Uani 1 1 d . . . . .
H13A H 0.564616 0.081712 0.623053 0.032 Uiso 1 1 calc R U . . .
H13B H 0.618182 0.078801 0.662062 0.032 Uiso 1 1 calc R U . . .
C14 C 0.5459(3) 0.0607(2) 0.7032(3) 0.0459(17) Uani 1 1 d . . . . .
H14A H 0.508842 0.075526 0.706387 0.069 Uiso 1 1 calc R U . . .
H14B H 0.564916 0.062433 0.739054 0.069 Uiso 1 1 calc R U . . .
H14C H 0.542733 0.025154 0.691602 0.069 Uiso 1 1 calc R U . . .
C15 C 0.5959(2) 0.27965(17) 0.5105(2) 0.0204(10) Uani 1 1 d . . . . .
H15 H 0.554856 0.278997 0.516005 0.024 Uiso 1 1 calc R U . . .
C16 C 0.6157(2) 0.33318(19) 0.5283(2) 0.0310(13) Uani 1 1 d . . . . .
H16A H 0.593088 0.358551 0.508153 0.037 Uiso 1 1 calc R U . . .
H16B H 0.607673 0.337270 0.568196 0.037 Uiso 1 1 calc R U . . .
C17 C 0.6760(3) 0.3459(2) 0.5195(3) 0.0429(16) Uani 1 1 d . . . . .
H17A H 0.683943 0.345784 0.479767 0.064 Uiso 1 1 calc R U . . .
H17B H 0.699253 0.320557 0.538078 0.064 Uiso 1 1 calc R U . . .
H17C H 0.683914 0.379577 0.534751 0.064 Uiso 1 1 calc R U . . .
C18 C 0.6055(2) 0.26942(19) 0.4493(2) 0.0248(11) Uani 1 1 d . . . . .
H18A H 0.644566 0.277067 0.440392 0.030 Uiso 1 1 calc R U . . .
H18B H 0.599049 0.232940 0.441813 0.030 Uiso 1 1 calc R U . . .
C19 C 0.5679(3) 0.3007(3) 0.4119(2) 0.0451(16) Uani 1 1 d . . . . .
H19A H 0.572583 0.289860 0.373496 0.068 Uiso 1 1 calc R U . . .
H19B H 0.577593 0.336717 0.415332 0.068 Uiso 1 1 calc R U . . .
H19C H 0.529185 0.295814 0.422867 0.068 Uiso 1 1 calc R U . . .
C20 C 0.38777(19) 0.24090(16) 0.61217(19) 0.0163(10) Uani 1 1 d . . . . .
C21 C 0.36382(19) 0.23264(16) 0.6643(2) 0.0172(10) Uani 1 1 d . . . . .
C22 C 0.3065(2) 0.22739(18) 0.6662(2) 0.0242(11) Uani 1 1 d . . . . .
H22 H 0.288967 0.220913 0.700562 0.029 Uiso 1 1 calc R U . . .
C23 C 0.2748(2) 0.2315(2) 0.6190(2) 0.0315(13) Uani 1 1 d . . . . .
H23 H 0.235691 0.227800 0.621094 0.038 Uiso 1 1 calc R U . . .
C24 C 0.2991(2) 0.2408(2) 0.5687(2) 0.0288(12) Uani 1 1 d . . . . .
H24 H 0.276392 0.244200 0.536684 0.035 Uiso 1 1 calc R U . . .
C25 C 0.3564(2) 0.24535(18) 0.5638(2) 0.0212(10) Uani 1 1 d . . . . .
C26 C 0.3979(2) 0.22890(16) 0.71713(19) 0.0171(10) Uani 1 1 d . . . . .
H26 H 0.436644 0.219907 0.706232 0.020 Uiso 1 1 calc R U . . .
C27 C 0.4008(2) 0.28056(18) 0.7482(2) 0.0286(12) Uani 1 1 d . . . . .
H27A H 0.420941 0.275326 0.783497 0.034 Uiso 1 1 calc R U . . .
H27B H 0.422872 0.304494 0.725703 0.034 Uiso 1 1 calc R U . . .
C28 C 0.3452(3) 0.3053(2) 0.7608(3) 0.0483(18) Uani 1 1 d . . . . .
H28A H 0.326688 0.314608 0.726114 0.072 Uiso 1 1 calc R U . . .
H28B H 0.351274 0.335800 0.783211 0.072 Uiso 1 1 calc R U . . .
H28C H 0.321960 0.281338 0.781247 0.072 Uiso 1 1 calc R U . . .
C29 C 0.3772(2) 0.18651(18) 0.7559(2) 0.0231(11) Uani 1 1 d . . . . .
H29A H 0.343799 0.198514 0.775593 0.028 Uiso 1 1 calc R U . . .
H29B H 0.366458 0.156575 0.733485 0.028 Uiso 1 1 calc R U . . .
C30 C 0.4214(3) 0.1709(2) 0.7982(2) 0.0324(13) Uani 1 1 d . . . . .
H30A H 0.453720 0.157109 0.778867 0.049 Uiso 1 1 calc R U . . .
H30B H 0.406271 0.144894 0.822877 0.049 Uiso 1 1 calc R U . . .
H30C H 0.432672 0.200545 0.819959 0.049 Uiso 1 1 calc R U . . .
C31 C 0.3806(2) 0.25421(19) 0.5065(2) 0.0258(11) Uani 1 1 d . . . . .
H31 H 0.421871 0.255269 0.510326 0.031 Uiso 1 1 calc R U . . .
C32 C 0.3656(2) 0.2093(2) 0.4680(2) 0.0310(12) Uani 1 1 d . . . . .
H32A H 0.379059 0.177504 0.485234 0.037 Uiso 1 1 calc R U . . .
H32B H 0.324725 0.207006 0.465121 0.037 Uiso 1 1 calc R U . . .
C33 C 0.3894(3) 0.2131(3) 0.4099(2) 0.0424(15) Uani 1 1 d . . . . .
H33A H 0.380353 0.182222 0.389157 0.064 Uiso 1 1 calc R U . . .
H33B H 0.429738 0.216975 0.412203 0.064 Uiso 1 1 calc R U . . .
H33C H 0.373376 0.242602 0.390954 0.064 Uiso 1 1 calc R U . . .
C34 C 0.3616(3) 0.3053(2) 0.4829(2) 0.0381(14) Uani 1 1 d . . . . .
H34A H 0.376607 0.309131 0.445161 0.046 Uiso 1 1 calc R U . . .
H34B H 0.320611 0.305217 0.479915 0.046 Uiso 1 1 calc R U . . .
C35 C 0.3794(3) 0.3506(2) 0.5174(3) 0.0466(17) Uani 1 1 d . . . . .
H35A H 0.364735 0.381743 0.500727 0.070 Uiso 1 1 calc R U . . .
H35B H 0.419958 0.352229 0.518653 0.070 Uiso 1 1 calc R U . . .
H35C H 0.365023 0.346964 0.554978 0.070 Uiso 1 1 calc R U . . .
C36 C 0.4211(3) 0.0666(2) 0.4613(2) 0.0363(14) Uani 1 1 d . . . . .
H36A H 0.384944 0.078335 0.474517 0.054 Uiso 1 1 calc R U . . .
H36B H 0.417109 0.032752 0.444986 0.054 Uiso 1 1 calc R U . . .
H36C H 0.434892 0.090250 0.433242 0.054 Uiso 1 1 calc R U . . .
C37 C 0.4334(3) 0.01969(18) 0.5614(2) 0.0328(14) Uani 1 1 d . . . . .
H37A H 0.454193 0.014749 0.595855 0.049 Uiso 1 1 calc R U . . .
H37B H 0.429839 -0.012831 0.541998 0.049 Uiso 1 1 calc R U . . .
H37C H 0.396404 0.032921 0.569768 0.049 Uiso 1 1 calc R U . . .
C38 C 0.66585(18) 0.46435(16) 0.74052(18) 0.0123(9) Uani 1 1 d . . . . .
C39 C 0.61976(19) 0.52412(16) 0.78781(19) 0.0153(9) Uani 1 1 d . . . . .
H39 H 0.603770 0.542102 0.817796 0.018 Uiso 1 1 calc R U . . .
C40 C 0.61585(19) 0.53623(16) 0.73446(19) 0.0168(10) Uani 1 1 d . . . . .
H40 H 0.597228 0.564858 0.719341 0.020 Uiso 1 1 calc R U . . .
C41 C 0.66578(19) 0.45935(16) 0.84511(18) 0.0138(9) Uani 1 1 d . . . . .
C42 C 0.6349(2) 0.41852(16) 0.86511(19) 0.0165(10) Uani 1 1 d . . . . .
C43 C 0.6446(2) 0.40380(17) 0.9199(2) 0.0187(10) Uani 1 1 d . . . . .
H43 H 0.623506 0.376886 0.935369 0.022 Uiso 1 1 calc R U . . .
C44 C 0.6842(2) 0.42773(18) 0.9518(2) 0.0233(11) Uani 1 1 d . . . . .
H44 H 0.689527 0.417753 0.989173 0.028 Uiso 1 1 calc R U . . .
C45 C 0.7162(2) 0.46626(18) 0.9297(2) 0.0206(10) Uani 1 1 d . . . . .
H45 H 0.744790 0.480986 0.951616 0.025 Uiso 1 1 calc R U . . .
C46 C 0.70744(19) 0.48392(16) 0.87595(19) 0.0161(10) Uani 1 1 d . . . . .
C47 C 0.5926(2) 0.39106(16) 0.8296(2) 0.0182(10) Uani 1 1 d . . . . .
H47 H 0.602020 0.397937 0.790077 0.022 Uiso 1 1 calc R U . . .
C48 C 0.5341(2) 0.41217(18) 0.8396(2) 0.0247(11) Uani 1 1 d . . . . .
H48A H 0.524190 0.406679 0.878808 0.030 Uiso 1 1 calc R U . . .
H48B H 0.534307 0.449220 0.832791 0.030 Uiso 1 1 calc R U . . .
C49 C 0.4899(2) 0.3877(2) 0.8029(3) 0.0461(17) Uani 1 1 d . . . . .
H49A H 0.501812 0.388883 0.764243 0.069 Uiso 1 1 calc R U . . .
H49B H 0.454896 0.406251 0.806754 0.069 Uiso 1 1 calc R U . . .
H49C H 0.484544 0.352315 0.814091 0.069 Uiso 1 1 calc R U . . .
C50 C 0.5949(2) 0.33311(17) 0.8381(2) 0.0234(11) Uani 1 1 d . . . . .
H50A H 0.579948 0.325047 0.875138 0.028 Uiso 1 1 calc R U . . .
H50B H 0.570512 0.316703 0.810319 0.028 Uiso 1 1 calc R U . . .
C51 C 0.6528(2) 0.31047(17) 0.8335(2) 0.0254(11) Uani 1 1 d . . . . .
H51A H 0.668777 0.319694 0.797746 0.038 Uiso 1 1 calc R U . . .
H51B H 0.650532 0.273434 0.836467 0.038 Uiso 1 1 calc R U . . .
H51C H 0.676276 0.323730 0.863388 0.038 Uiso 1 1 calc R U . . .
C52 C 0.7427(2) 0.52633(16) 0.8524(2) 0.0180(10) Uani 1 1 d . . . . .
H52 H 0.740183 0.523424 0.811256 0.022 Uiso 1 1 calc R U . . .
C53 C 0.8042(2) 0.51892(18) 0.8681(2) 0.0228(11) Uani 1 1 d . . . . .
H53A H 0.809529 0.527748 0.907571 0.027 Uiso 1 1 calc R U . . .
H53B H 0.814105 0.482705 0.863468 0.027 Uiso 1 1 calc R U . . .
C54 C 0.8430(2) 0.5511(2) 0.8333(3) 0.0399(15) Uani 1 1 d . . . . .
H54A H 0.835849 0.544562 0.794003 0.060 Uiso 1 1 calc R U . . .
H54B H 0.881490 0.542502 0.842229 0.060 Uiso 1 1 calc R U . . .
H54C H 0.836506 0.587136 0.841198 0.060 Uiso 1 1 calc R U . . .
C55 C 0.7214(2) 0.57996(17) 0.8675(2) 0.0245(11) Uani 1 1 d . . . . .
H55A H 0.743277 0.605171 0.846589 0.029 Uiso 1 1 calc R U . . .
H55B H 0.682409 0.582856 0.854813 0.029 Uiso 1 1 calc R U . . .
C56 C 0.7238(3) 0.5941(2) 0.9281(2) 0.0363(14) Uani 1 1 d . . . . .
H56A H 0.706310 0.627319 0.933429 0.054 Uiso 1 1 calc R U . . .
H56B H 0.762514 0.595629 0.940321 0.054 Uiso 1 1 calc R U . . .
H56C H 0.703982 0.568508 0.949797 0.054 Uiso 1 1 calc R U . . .
C57 C 0.6507(2) 0.50021(17) 0.64567(19) 0.0175(10) Uani 1 1 d . . . . .
C58 C 0.7021(2) 0.51468(17) 0.6243(2) 0.0212(10) Uani 1 1 d . . . . .
C59 C 0.7073(2) 0.5141(2) 0.5673(2) 0.0317(13) Uani 1 1 d . . . . .
H59 H 0.741596 0.523640 0.551146 0.038 Uiso 1 1 calc R U . . .
C60 C 0.6638(3) 0.4999(2) 0.5334(2) 0.0373(14) Uani 1 1 d . . . . .
H60 H 0.668963 0.498454 0.494504 0.045 Uiso 1 1 calc R U . . .
C61 C 0.6131(2) 0.4878(2) 0.5551(2) 0.0330(13) Uani 1 1 d . . . . .
H61 H 0.583463 0.478622 0.531015 0.040 Uiso 1 1 calc R U . . .
C62 C 0.6045(2) 0.48868(18) 0.6121(2) 0.0215(11) Uani 1 1 d . . . . .
C63 C 0.7492(2) 0.53413(18) 0.6617(2) 0.0225(11) Uani 1 1 d . . . . .
H63 H 0.749448 0.512469 0.695608 0.027 Uiso 1 1 calc R U . . .
C64 C 0.8070(2) 0.53033(19) 0.6359(2) 0.0291(12) Uani 1 1 d . . . . .
H64A H 0.806893 0.549048 0.600447 0.035 Uiso 1 1 calc R U . . .
H64B H 0.834032 0.547087 0.660861 0.035 Uiso 1 1 calc R U . . .
C65 C 0.8260(2) 0.4760(2) 0.6254(2) 0.0341(13) Uani 1 1 d . . . . .
H65A H 0.862846 0.476359 0.608674 0.051 Uiso 1 1 calc R U . . .
H65B H 0.799728 0.459175 0.600335 0.051 Uiso 1 1 calc R U . . .
H65C H 0.827521 0.457439 0.660547 0.051 Uiso 1 1 calc R U . . .
C66 C 0.7373(2) 0.58956(19) 0.6806(2) 0.0309(12) Uani 1 1 d . . . . .
H66A H 0.702351 0.589793 0.701739 0.037 Uiso 1 1 calc R U . . .
H66B H 0.767402 0.600309 0.706028 0.037 Uiso 1 1 calc R U . . .
C67 C 0.7327(3) 0.6280(2) 0.6348(3) 0.0471(17) Uani 1 1 d . . . . .
H67A H 0.701574 0.619017 0.610534 0.071 Uiso 1 1 calc R U . . .
H67B H 0.767090 0.628220 0.613471 0.071 Uiso 1 1 calc R U . . .
H67C H 0.726433 0.661681 0.650719 0.071 Uiso 1 1 calc R U . . .
C68 C 0.5468(2) 0.48140(17) 0.6354(2) 0.0226(11) Uani 1 1 d . . . . .
H68 H 0.551409 0.472340 0.675344 0.027 Uiso 1 1 calc R U . . .
C69 C 0.5145(2) 0.43777(18) 0.6080(2) 0.0282(12) Uani 1 1 d . . . . .
H69A H 0.509007 0.445655 0.568288 0.034 Uiso 1 1 calc R U . . .
H69B H 0.536719 0.406274 0.610530 0.034 Uiso 1 1 calc R U . . .
C70 C 0.4584(2) 0.4287(2) 0.6343(3) 0.0374(14) Uani 1 1 d . . . . .
H70A H 0.439285 0.401154 0.614744 0.056 Uiso 1 1 calc R U . . .
H70B H 0.436182 0.459738 0.631927 0.056 Uiso 1 1 calc R U . . .
H70C H 0.463624 0.419301 0.673177 0.056 Uiso 1 1 calc R U . . .
C71 C 0.5139(2) 0.53192(18) 0.6332(2) 0.0276(12) Uani 1 1 d . . . . .
H71A H 0.480863 0.528386 0.657086 0.033 Uiso 1 1 calc R U . . .
H71B H 0.537350 0.558994 0.649377 0.033 Uiso 1 1 calc R U . . .
C72 C 0.4945(3) 0.5493(2) 0.5760(3) 0.0438(16) Uani 1 1 d . . . . .
H72A H 0.526668 0.553766 0.551973 0.066 Uiso 1 1 calc R U . . .
H72B H 0.474612 0.581591 0.579297 0.066 Uiso 1 1 calc R U . . .
H72C H 0.469679 0.523651 0.560026 0.066 Uiso 1 1 calc R U . . .
C73 C 0.7137(2) 0.27686(19) 0.6740(3) 0.0361(14) Uani 1 1 d . . . . .
H73A H 0.685696 0.264488 0.699911 0.054 Uiso 1 1 calc R U . . .
H73B H 0.737644 0.248641 0.662860 0.054 Uiso 1 1 calc R U . . .
H73C H 0.695409 0.291211 0.641340 0.054 Uiso 1 1 calc R U . . .
C74 C 0.8006(3) 0.3409(2) 0.6521(3) 0.0371(14) Uani 1 1 d . . . . .
H74A H 0.778891 0.353347 0.620526 0.056 Uiso 1 1 calc R U . . .
H74B H 0.821415 0.310633 0.641109 0.056 Uiso 1 1 calc R U . . .
H74C H 0.826424 0.367322 0.664369 0.056 Uiso 1 1 calc R U . . .

loop_
_atom_site_aniso_label
_atom_site_aniso_U_11
_atom_site_aniso_U_22
_atom_site_aniso_U_33
_atom_site_aniso_U_23
_atom_site_aniso_U_13
_atom_site_aniso_U_12
Pt1 0.01251(9) 0.01306(8) 0.01495(9) -0.00198(7) 0.00061(7) -0.00174(7)
Pt2 0.01389(9) 0.01303(8) 0.01428(9) -0.00192(7) -0.00023(7) 0.00219(7)
Cl1 0.0251(6) 0.0158(5) 0.0208(6) 0.0004(4) 0.0059(5) -0.0037(5)
Cl2 0.0238(7) 0.0260(6) 0.0180(6) -0.0036(5) 0.0058(5) -0.0062(5)
Cl3 0.0185(6) 0.0193(5) 0.0275(7) -0.0070(5) -0.0044(5) 0.0005(4)
Cl4 0.0159(6) 0.0217(5) 0.0253(7) -0.0039(5) -0.0043(5) 0.0034(4)
S1 0.0221(7) 0.0182(6) 0.0266(7) -0.0065(5) 0.0050(5) -0.0048(5)
S2 0.0191(6) 0.0179(6) 0.0245(7) -0.0033(5) 0.0004(5) 0.0048(5)
N3 0.013(2) 0.0111(17) 0.013(2) -0.0015(14) 0.0000(15) 0.0016(14)
N4 0.012(2) 0.0151(18) 0.016(2) 0.0001(15) 0.0008(15) -0.0007(15)
N1 0.0105(19) 0.0131(17) 0.015(2) -0.0001(14) -0.0023(15) 0.0001(14)
N2 0.012(2) 0.0121(17) 0.015(2) -0.0011(14) 0.0019(15) -0.0031(14)
C1 0.016(2) 0.014(2) 0.012(2) 0.0023(17) 0.0013(18) -0.0017(17)
C2 0.020(3) 0.012(2) 0.019(3) -0.0009(18) -0.001(2) -0.0051(18)
C3 0.018(3) 0.013(2) 0.020(3) -0.0031(18) 0.0026(19) 0.0002(18)
C4 0.011(2) 0.018(2) 0.018(2) -0.0050(18) -0.0010(18) -0.0027(17)
C5 0.015(2) 0.019(2) 0.023(3) -0.0032(19) -0.005(2) -0.0027(18)
C6 0.021(3) 0.024(2) 0.026(3) -0.005(2) -0.004(2) 0.001(2)
C7 0.016(3) 0.029(3) 0.038(3) -0.013(2) 0.000(2) 0.004(2)
C8 0.019(3) 0.028(3) 0.027(3) -0.005(2) 0.004(2) -0.005(2)
C9 0.018(3) 0.018(2) 0.020(3) -0.0061(19) 0.000(2) -0.0033(19)
C10 0.014(2) 0.018(2) 0.025(3) 0.0045(19) -0.001(2) 0.0015(18)
C11 0.025(3) 0.033(3) 0.023(3) 0.002(2) -0.003(2) 0.000(2)
C12 0.032(3) 0.034(3) 0.024(3) -0.002(2) -0.002(2) -0.002(2)
C13 0.023(3) 0.021(2) 0.036(3) 0.005(2) -0.010(2) 0.001(2)
C14 0.045(4) 0.030(3) 0.063(5) 0.016(3) -0.011(3) -0.004(3)
C15 0.019(3) 0.022(2) 0.020(3) -0.0012(19) 0.004(2) -0.005(2)
C16 0.044(4) 0.025(3) 0.024(3) -0.001(2) 0.007(3) -0.010(2)
C17 0.046(4) 0.036(3) 0.047(4) -0.007(3) 0.002(3) -0.017(3)
C18 0.029(3) 0.027(3) 0.018(3) -0.003(2) 0.007(2) -0.008(2)
C19 0.046(4) 0.070(4) 0.020(3) 0.006(3) 0.004(3) 0.007(3)
C20 0.012(2) 0.015(2) 0.021(3) 0.0001(18) 0.0002(19) 0.0033(17)
C21 0.016(2) 0.015(2) 0.021(3) -0.0042(18) 0.003(2) 0.0010(18)
C22 0.018(3) 0.029(3) 0.026(3) -0.002(2) 0.004(2) 0.000(2)
C23 0.016(3) 0.043(3) 0.035(3) -0.006(3) 0.000(2) 0.002(2)
C24 0.024(3) 0.044(3) 0.019(3) -0.002(2) -0.005(2) 0.007(2)
C25 0.018(3) 0.024(2) 0.021(3) -0.003(2) -0.002(2) 0.003(2)
C26 0.016(2) 0.019(2) 0.016(2) 0.0000(18) 0.0032(19) -0.0018(18)
C27 0.045(4) 0.022(3) 0.019(3) -0.005(2) 0.002(2) -0.003(2)
C28 0.064(5) 0.039(3) 0.042(4) -0.019(3) -0.014(3) 0.023(3)
C29 0.026(3) 0.021(2) 0.022(3) -0.001(2) 0.005(2) -0.004(2)
C30 0.045(4) 0.026(3) 0.026(3) 0.004(2) 0.000(3) -0.003(2)
C31 0.019(3) 0.036(3) 0.022(3) 0.006(2) -0.002(2) 0.007(2)
C32 0.027(3) 0.047(3) 0.020(3) 0.001(2) -0.002(2) 0.003(2)
C33 0.039(4) 0.065(4) 0.023(3) 0.000(3) -0.004(3) 0.011(3)
C34 0.038(4) 0.045(3) 0.031(3) 0.008(3) -0.002(3) 0.004(3)
C35 0.054(5) 0.036(3) 0.049(4) 0.009(3) -0.007(3) -0.001(3)
C36 0.045(4) 0.036(3) 0.028(3) -0.007(2) -0.005(3) -0.016(3)
C37 0.044(4) 0.016(2) 0.038(3) -0.006(2) 0.012(3) -0.011(2)
C38 0.012(2) 0.014(2) 0.011(2) 0.0006(16) 0.0001(17) -0.0028(17)
C39 0.017(2) 0.013(2) 0.016(2) -0.0017(17) -0.0007(19) 0.0010(18)
C40 0.018(3) 0.014(2) 0.019(3) -0.0036(18) 0.0013(19) 0.0022(18)
C41 0.015(2) 0.015(2) 0.011(2) -0.0022(17) 0.0009(18) 0.0064(17)
C42 0.019(3) 0.013(2) 0.018(2) -0.0029(17) 0.0061(19) 0.0031(18)
C43 0.020(3) 0.015(2) 0.021(3) 0.0035(19) 0.000(2) -0.0015(19)
C44 0.032(3) 0.024(2) 0.014(3) 0.0051(19) 0.000(2) 0.005(2)
C45 0.020(3) 0.023(2) 0.019(3) -0.0004(19) -0.006(2) -0.001(2)
C46 0.016(2) 0.013(2) 0.019(3) -0.0025(18) -0.0030(19) 0.0016(18)
C47 0.020(3) 0.016(2) 0.019(3) 0.0005(18) 0.001(2) -0.0008(18)
C48 0.017(3) 0.024(3) 0.033(3) -0.002(2) 0.000(2) 0.002(2)
C49 0.024(3) 0.048(4) 0.067(5) -0.018(3) -0.010(3) 0.007(3)
C50 0.024(3) 0.017(2) 0.030(3) 0.001(2) 0.004(2) 0.000(2)
C51 0.026(3) 0.017(2) 0.034(3) 0.006(2) 0.005(2) 0.004(2)
C52 0.021(3) 0.016(2) 0.016(2) -0.0032(18) -0.004(2) -0.0055(19)
C53 0.022(3) 0.025(3) 0.022(3) -0.001(2) -0.003(2) -0.006(2)
C54 0.023(3) 0.056(4) 0.041(4) 0.007(3) 0.001(3) -0.010(3)
C55 0.026(3) 0.018(2) 0.030(3) -0.001(2) -0.002(2) -0.001(2)
C56 0.047(4) 0.026(3) 0.036(3) -0.012(2) 0.001(3) 0.000(3)
C57 0.022(3) 0.021(2) 0.010(2) -0.0010(18) 0.0011(19) 0.0040(19)
C58 0.023(3) 0.023(2) 0.018(3) 0.0038(19) -0.001(2) 0.002(2)
C59 0.030(3) 0.045(3) 0.019(3) 0.005(2) 0.005(2) 0.002(3)
C60 0.039(4) 0.058(4) 0.015(3) 0.002(3) 0.001(3) 0.006(3)
C61 0.034(3) 0.042(3) 0.023(3) -0.001(2) -0.006(2) 0.001(3)
C62 0.024(3) 0.021(2) 0.019(3) 0.0011(19) 0.000(2) 0.004(2)
C63 0.021(3) 0.027(3) 0.020(3) 0.005(2) 0.003(2) -0.003(2)
C64 0.023(3) 0.034(3) 0.030(3) 0.004(2) 0.003(2) -0.006(2)
C65 0.034(3) 0.036(3) 0.032(3) 0.003(2) 0.011(3) 0.002(3)
C66 0.028(3) 0.029(3) 0.035(3) -0.002(2) 0.007(2) -0.007(2)
C67 0.053(4) 0.034(3) 0.054(4) 0.010(3) 0.019(3) 0.002(3)
C68 0.024(3) 0.021(2) 0.023(3) -0.002(2) -0.005(2) 0.002(2)
C69 0.022(3) 0.023(2) 0.039(3) -0.006(2) -0.013(2) 0.004(2)
C70 0.032(3) 0.026(3) 0.055(4) 0.000(3) -0.011(3) -0.002(2)
C71 0.026(3) 0.023(3) 0.033(3) -0.004(2) -0.005(2) 0.001(2)
C72 0.043(4) 0.041(3) 0.047(4) 0.015(3) -0.010(3) 0.012(3)
C73 0.032(3) 0.021(3) 0.055(4) -0.014(3) -0.006(3) 0.004(2)
C74 0.043(4) 0.029(3) 0.040(4) 0.001(2) 0.019(3) 0.009(3)

loop_
_atom_type_symbol
_atom_type_description
_atom_type_scat_dispersion_real
_atom_type_scat_dispersion_imag
_atom_type_scat_source
C C 0.0033 0.0016 'International Tables Vol C Tables 4.2.6.8 and 6.1.1.4'
H H 0.0000 0.0000 'International Tables Vol C Tables 4.2.6.8 and 6.1.1.4'
Cl Cl 0.1484 0.1585 'International Tables Vol C Tables 4.2.6.8 and 6.1.1.4'
N N 0.0061 0.0033 'International Tables Vol C Tables 4.2.6.8 and 6.1.1.4'
Pt Pt -1.7033 8.3905 'International Tables Vol C Tables 4.2.6.8 and 6.1.1.4'
S S 0.1246 0.1234 'International Tables Vol C Tables 4.2.6.8 and 6.1.1.4'

loop_
_exptl_crystal_face_index_h
_exptl_crystal_face_index_k
_exptl_crystal_face_index_l
_exptl_crystal_face_perp_dist
-1 -18 30 0.0267
-13 23 23 0.0726
8 -1 -33 0.0858
25 -6 23 0.0441
31 14 5 0.0328
-4 22 -27 0.0738
-31 -12 -8 0.0656
13 -34 -5 0.0852

loop_
_geom_angle_atom_site_label_1
_geom_angle_atom_site_label_2
_geom_angle_atom_site_label_3
_geom_angle
_geom_angle_site_symmetry_1
_geom_angle_site_symmetry_3
_geom_angle_publ_flag
Cl1 Pt1 Cl2 178.13(5) . . ?
Cl1 Pt1 S1 94.66(4) . . ?
Cl2 Pt1 S1 85.25(4) . . ?
C1 Pt1 Cl1 88.86(13) . . ?
C1 Pt1 Cl2 91.41(13) . . ?
C1 Pt1 S1 173.56(14) . . ?
Cl3 Pt2 S2 94.56(4) . . ?
Cl4 Pt2 Cl3 179.57(4) . . ?
Cl4 Pt2 S2 85.16(4) . . ?
C38 Pt2 Cl3 88.78(13) . . ?
C38 Pt2 Cl4 91.48(13) . . ?
C38 Pt2 S2 175.79(13) . . ?
C36 S1 Pt1 107.52(19) . . ?
C37 S1 Pt1 111.90(18) . . ?
C37 S1 C36 99.0(3) . . ?
C73 S2 Pt2 112.47(18) . . ?
C74 S2 Pt2 103.81(18) . . ?
C74 S2 C73 100.0(3) . . ?
C38 N3 C39 110.5(4) . . ?
C38 N3 C41 129.2(4) . . ?
C39 N3 C41 120.3(4) . . ?
C38 N4 C40 110.1(4) . . ?
C38 N4 C57 126.2(4) . . ?
C40 N4 C57 123.6(4) . . ?
C1 N1 C3 110.5(4) . . ?
C1 N1 C20 127.7(4) . . ?
C3 N1 C20 121.7(4) . . ?
C1 N2 C2 111.0(4) . . ?
C1 N2 C4 127.1(4) . . ?
C2 N2 C4 122.0(4) . . ?
N1 C1 Pt1 129.2(3) . . ?
N2 C1 Pt1 126.3(3) . . ?
N2 C1 N1 104.5(4) . . ?
N2 C2 H2 126.5 . . ?
C3 C2 N2 107.0(4) . . ?
C3 C2 H2 126.5 . . ?
N1 C3 H3 126.5 . . ?
C2 C3 N1 107.1(4) . . ?
C2 C3 H3 126.5 . . ?
C5 C4 N2 119.0(4) . . ?
C5 C4 C9 123.9(4) . . ?
C9 C4 N2 117.1(4) . . ?
C4 C5 C6 116.5(5) . . ?
C4 C5 C10 124.6(4) . . ?
C6 C5 C10 118.9(4) . . ?
C5 C6 H6 119.6 . . ?
C7 C6 C5 120.7(5) . . ?
C7 C6 H6 119.6 . . ?
C6 C7 H7 119.5 . . ?
C6 C7 C8 121.1(5) . . ?
C8 C7 H7 119.5 . . ?
C7 C8 H8 119.4 . . ?
C7 C8 C9 121.3(5) . . ?
C9 C8 H8 119.4 . . ?
C4 C9 C15 122.7(4) . . ?
C8 C9 C4 116.5(4) . . ?
C8 C9 C15 120.8(4) . . ?
C5 C10 H10 107.3 . . ?
C5 C10 C11 111.5(4) . . ?
C5 C10 C13 110.5(4) . . ?
C11 C10 H10 107.3 . . ?
C11 C10 C13 112.7(4) . . ?
C13 C10 H10 107.3 . . ?
C10 C11 H11A 108.9 . . ?
C10 C11 H11B 108.9 . . ?
H11A C11 H11B 107.7 . . ?
C12 C11 C10 113.2(4) . . ?
C12 C11 H11A 108.9 . . ?
C12 C11 H11B 108.9 . . ?
C11 C12 H12A 109.5 . . ?
C11 C12 H12B 109.5 . . ?
C11 C12 H12C 109.5 . . ?
H12A C12 H12B 109.5 . . ?
H12A C12 H12C 109.5 . . ?
H12B C12 H12C 109.5 . . ?
C10 C13 H13A 108.6 . . ?
C10 C13 H13B 108.6 . . ?
H13A C13 H13B 107.6 . . ?
C14 C13 C10 114.6(5) . . ?
C14 C13 H13A 108.6 . . ?
C14 C13 H13B 108.6 . . ?
C13 C14 H14A 109.5 . . ?
C13 C14 H14B 109.5 . . ?
C13 C14 H14C 109.5 . . ?
H14A C14 H14B 109.5 . . ?
H14A C14 H14C 109.5 . . ?
H14B C14 H14C 109.5 . . ?
C9 C15 H15 106.4 . . ?
C9 C15 C16 113.0(4) . . ?
C16 C15 H15 106.4 . . ?
C18 C15 C9 111.5(4) . . ?
C18 C15 H15 106.4 . . ?
C18 C15 C16 112.6(4) . . ?
C15 C16 H16A 108.0 . . ?
C15 C16 H16B 108.0 . . ?
H16A C16 H16B 107.2 . . ?
C17 C16 C15 117.3(5) . . ?
C17 C16 H16A 108.0 . . ?
C17 C16 H16B 108.0 . . ?
C16 C17 H17A 109.5 . . ?
C16 C17 H17B 109.5 . . ?
C16 C17 H17C 109.5 . . ?
H17A C17 H17B 109.5 . . ?
H17A C17 H17C 109.5 . . ?
H17B C17 H17C 109.5 . . ?
C15 C18 H18A 109.0 . . ?
C15 C18 H18B 109.0 . . ?
H18A C18 H18B 107.8 . . ?
C19 C18 C15 112.9(4) . . ?
C19 C18 H18A 109.0 . . ?
C19 C18 H18B 109.0 . . ?
C18 C19 H19A 109.5 . . ?
C18 C19 H19B 109.5 . . ?
C18 C19 H19C 109.5 . . ?
H19A C19 H19B 109.5 . . ?
H19A C19 H19C 109.5 . . ?
H19B C19 H19C 109.5 . . ?
C21 C20 N1 118.4(4) . . ?
C25 C20 N1 118.8(4) . . ?
C25 C20 C21 122.8(4) . . ?
C20 C21 C26 122.7(4) . . ?
C22 C21 C20 117.3(4) . . ?
C22 C21 C26 120.0(4) . . ?
C21 C22 H22 119.6 . . ?
C23 C22 C21 120.9(5) . . ?
C23 C22 H22 119.6 . . ?
C22 C23 H23 119.6 . . ?
C22 C23 C24 120.7(5) . . ?
C24 C23 H23 119.6 . . ?
C23 C24 H24 119.4 . . ?
C23 C24 C25 121.2(5) . . ?
C25 C24 H24 119.4 . . ?
C20 C25 C24 117.1(5) . . ?
C20 C25 C31 124.6(4) . . ?
C24 C25 C31 118.3(4) . . ?
C21 C26 H26 107.2 . . ?
C21 C26 C27 111.8(4) . . ?
C21 C26 C29 112.4(4) . . ?
C27 C26 H26 107.2 . . ?
C29 C26 H26 107.2 . . ?
C29 C26 C27 110.7(4) . . ?
C26 C27 H27A 108.3 . . ?
C26 C27 H27B 108.3 . . ?
H27A C27 H27B 107.4 . . ?
C28 C27 C26 115.7(5) . . ?
C28 C27 H27A 108.3 . . ?
C28 C27 H27B 108.3 . . ?
C27 C28 H28A 109.5 . . ?
C27 C28 H28B 109.5 . . ?
C27 C28 H28C 109.5 . . ?
H28A C28 H28B 109.5 . . ?
H28A C28 H28C 109.5 . . ?
H28B C28 H28C 109.5 . . ?
C26 C29 H29A 109.2 . . ?
C26 C29 H29B 109.2 . . ?
H29A C29 H29B 107.9 . . ?
C30 C29 C26 111.9(4) . . ?
C30 C29 H29A 109.2 . . ?
C30 C29 H29B 109.2 . . ?
C29 C30 H30A 109.5 . . ?
C29 C30 H30B 109.5 . . ?
C29 C30 H30C 109.5 . . ?
H30A C30 H30B 109.5 . . ?
H30A C30 H30C 109.5 . . ?
H30B C30 H30C 109.5 . . ?
C25 C31 H31 107.8 . . ?
C25 C31 C32 109.9(4) . . ?
C25 C31 C34 111.0(4) . . ?
C32 C31 H31 107.8 . . ?
C34 C31 H31 107.8 . . ?
C34 C31 C32 112.3(4) . . ?
C31 C32 H32A 108.6 . . ?
C31 C32 H32B 108.6 . . ?
H32A C32 H32B 107.6 . . ?
C33 C32 C31 114.6(5) . . ?
C33 C32 H32A 108.6 . . ?
C33 C32 H32B 108.6 . . ?
C32 C33 H33A 109.5 . . ?
C32 C33 H33B 109.5 . . ?
C32 C33 H33C 109.5 . . ?
H33A C33 H33B 109.5 . . ?
H33A C33 H33C 109.5 . . ?
H33B C33 H33C 109.5 . . ?
C31 C34 H34A 108.8 . . ?
C31 C34 H34B 108.8 . . ?
H34A C34 H34B 107.7 . . ?
C35 C34 C31 113.8(5) . . ?
C35 C34 H34A 108.8 . . ?
C35 C34 H34B 108.8 . . ?
C34 C35 H35A 109.5 . . ?
C34 C35 H35B 109.5 . . ?
C34 C35 H35C 109.5 . . ?
H35A C35 H35B 109.5 . . ?
H35A C35 H35C 109.5 . . ?
H35B C35 H35C 109.5 . . ?
S1 C36 H36A 109.5 . . ?
S1 C36 H36B 109.5 . . ?
S1 C36 H36C 109.5 . . ?
H36A C36 H36B 109.5 . . ?
H36A C36 H36C 109.5 . . ?
H36B C36 H36C 109.5 . . ?
S1 C37 H37A 109.5 . . ?
S1 C37 H37B 109.5 . . ?
S1 C37 H37C 109.5 . . ?
H37A C37 H37B 109.5 . . ?
H37A C37 H37C 109.5 . . ?
H37B C37 H37C 109.5 . . ?
N3 C38 Pt2 126.6(3) . . ?
N3 C38 N4 104.9(4) . . ?
N4 C38 Pt2 128.3(3) . . ?
N3 C39 H39 126.4 . . ?
C40 C39 N3 107.2(4) . . ?
C40 C39 H39 126.4 . . ?
N4 C40 H40 126.4 . . ?
C39 C40 N4 107.2(4) . . ?
C39 C40 H40 126.4 . . ?
C42 C41 N3 118.7(4) . . ?
C42 C41 C46 123.5(4) . . ?
C46 C41 N3 117.6(4) . . ?
C41 C42 C43 117.1(4) . . ?
C41 C42 C47 122.1(4) . . ?
C43 C42 C47 120.9(4) . . ?
C42 C43 H43 119.5 . . ?
C44 C43 C42 121.0(4) . . ?
C44 C43 H43 119.5 . . ?
C43 C44 H44 119.8 . . ?
C43 C44 C45 120.5(5) . . ?
C45 C44 H44 119.8 . . ?
C44 C45 H45 119.3 . . ?
C44 C45 C46 121.4(5) . . ?
C46 C45 H45 119.3 . . ?
C41 C46 C52 122.7(4) . . ?
C45 C46 C41 116.4(4) . . ?
C45 C46 C52 120.9(4) . . ?
C42 C47 H47 107.4 . . ?
C42 C47 C48 110.7(4) . . ?
C42 C47 C50 111.9(4) . . ?
C48 C47 H47 107.4 . . ?
C48 C47 C50 111.7(4) . . ?
C50 C47 H47 107.4 . . ?
C47 C48 H48A 108.9 . . ?
C47 C48 H48B 108.9 . . ?
H48A C48 H48B 107.7 . . ?
C49 C48 C47 113.3(4) . . ?
C49 C48 H48A 108.9 . . ?
C49 C48 H48B 108.9 . . ?
C48 C49 H49A 109.5 . . ?
C48 C49 H49B 109.5 . . ?
C48 C49 H49C 109.5 . . ?
H49A C49 H49B 109.5 . . ?
H49A C49 H49C 109.5 . . ?
H49B C49 H49C 109.5 . . ?
C47 C50 H50A 108.7 . . ?
C47 C50 H50B 108.7 . . ?
H50A C50 H50B 107.6 . . ?
C51 C50 C47 114.2(4) . . ?
C51 C50 H50A 108.7 . . ?
C51 C50 H50B 108.7 . . ?
C50 C51 H51A 109.5 . . ?
C50 C51 H51B 109.5 . . ?
C50 C51 H51C 109.5 . . ?
H51A C51 H51B 109.5 . . ?
H51A C51 H51C 109.5 . . ?
H51B C51 H51C 109.5 . . ?
C46 C52 H52 106.7 . . ?
C46 C52 C53 110.8(4) . . ?
C46 C52 C55 113.4(4) . . ?
C53 C52 H52 106.7 . . ?
C53 C52 C55 112.2(4) . . ?
C55 C52 H52 106.7 . . ?
C52 C53 H53A 109.0 . . ?
C52 C53 H53B 109.0 . . ?
H53A C53 H53B 107.8 . . ?
C54 C53 C52 112.8(4) . . ?
C54 C53 H53A 109.0 . . ?
C54 C53 H53B 109.0 . . ?
C53 C54 H54A 109.5 . . ?
C53 C54 H54B 109.5 . . ?
C53 C54 H54C 109.5 . . ?
H54A C54 H54B 109.5 . . ?
H54A C54 H54C 109.5 . . ?
H54B C54 H54C 109.5 . . ?
C52 C55 H55A 108.2 . . ?
C52 C55 H55B 108.2 . . ?
H55A C55 H55B 107.4 . . ?
C56 C55 C52 116.3(4) . . ?
C56 C55 H55A 108.2 . . ?
C56 C55 H55B 108.2 . . ?
C55 C56 H56A 109.5 . . ?
C55 C56 H56B 109.5 . . ?
C55 C56 H56C 109.5 . . ?
H56A C56 H56B 109.5 . . ?
H56A C56 H56C 109.5 . . ?
H56B C56 H56C 109.5 . . ?
C58 C57 N4 118.4(4) . . ?
C58 C57 C62 123.1(4) . . ?
C62 C57 N4 118.5(4) . . ?
C57 C58 C63 121.8(4) . . ?
C59 C58 C57 116.8(5) . . ?
C59 C58 C63 121.2(5) . . ?
C58 C59 H59 119.3 . . ?
C60 C59 C58 121.4(5) . . ?
C60 C59 H59 119.3 . . ?
C59 C60 H60 119.6 . . ?
C61 C60 C59 120.9(5) . . ?
C61 C60 H60 119.6 . . ?
C60 C61 H61 119.6 . . ?
C60 C61 C62 120.8(5) . . ?
C62 C61 H61 119.6 . . ?
C57 C62 C68 122.5(4) . . ?
C61 C62 C57 116.8(5) . . ?
C61 C62 C68 120.5(5) . . ?
C58 C63 H63 107.1 . . ?
C58 C63 C66 110.5(4) . . ?
C64 C63 C58 114.2(4) . . ?
C64 C63 H63 107.1 . . ?
C64 C63 C66 110.4(4) . . ?
C66 C63 H63 107.1 . . ?
C63 C64 H64A 108.8 . . ?
C63 C64 H64B 108.8 . . ?
H64A C64 H64B 107.7 . . ?
C65 C64 C63 113.8(4) . . ?
C65 C64 H64A 108.8 . . ?
C65 C64 H64B 108.8 . . ?
C64 C65 H65A 109.5 . . ?
C64 C65 H65B 109.5 . . ?
C64 C65 H65C 109.5 . . ?
H65A C65 H65B 109.5 . . ?
H65A C65 H65C 109.5 . . ?
H65B C65 H65C 109.5 . . ?
C63 C66 H66A 108.4 . . ?
C63 C66 H66B 108.4 . . ?
H66A C66 H66B 107.5 . . ?
C67 C66 C63 115.4(5) . . ?
C67 C66 H66A 108.4 . . ?
C67 C66 H66B 108.4 . . ?
C66 C67 H67A 109.5 . . ?
C66 C67 H67B 109.5 . . ?
C66 C67 H67C 109.5 . . ?
H67A C67 H67B 109.5 . . ?
H67A C67 H67C 109.5 . . ?
H67B C67 H67C 109.5 . . ?
C62 C68 H68 107.0 . . ?
C62 C68 C69 113.4(4) . . ?
C62 C68 C71 110.5(4) . . ?
C69 C68 H68 107.0 . . ?
C69 C68 C71 111.6(4) . . ?
C71 C68 H68 107.0 . . ?
C68 C69 H69A 109.0 . . ?
C68 C69 H69B 109.0 . . ?
H69A C69 H69B 107.8 . . ?
C70 C69 C68 112.8(5) . . ?
C70 C69 H69A 109.0 . . ?
C70 C69 H69B 109.0 . . ?
C69 C70 H70A 109.5 . . ?
C69 C70 H70B 109.5 . . ?
C69 C70 H70C 109.5 . . ?
H70A C70 H70B 109.5 . . ?
H70A C70 H70C 109.5 . . ?
H70B C70 H70C 109.5 . . ?
C68 C71 H71A 108.2 . . ?
C68 C71 H71B 108.2 . . ?
H71A C71 H71B 107.4 . . ?
C72 C71 C68 116.2(5) . . ?
C72 C71 H71A 108.2 . . ?
C72 C71 H71B 108.2 . . ?
C71 C72 H72A 109.5 . . ?
C71 C72 H72B 109.5 . . ?
C71 C72 H72C 109.5 . . ?
H72A C72 H72B 109.5 . . ?
H72A C72 H72C 109.5 . . ?
H72B C72 H72C 109.5 . . ?
S2 C73 H73A 109.5 . . ?
S2 C73 H73B 109.5 . . ?
S2 C73 H73C 109.5 . . ?
H73A C73 H73B 109.5 . . ?
H73A C73 H73C 109.5 . . ?
H73B C73 H73C 109.5 . . ?
S2 C74 H74A 109.5 . . ?
S2 C74 H74B 109.5 . . ?
S2 C74 H74C 109.5 . . ?
H74A C74 H74B 109.5 . . ?
H74A C74 H74C 109.5 . . ?
H74B C74 H74C 109.5 . . ?

loop_
_geom_bond_atom_site_label_1
_geom_bond_atom_site_label_2
_geom_bond_distance
_geom_bond_site_symmetry_2
_geom_bond_publ_flag
Pt1 Cl1 2.2859(12) . ?
Pt1 Cl2 2.2967(12) . ?
Pt1 S1 2.3403(11) . ?
Pt1 C1 1.976(4) . ?
Pt2 Cl3 2.3031(12) . ?
Pt2 Cl4 2.3018(11) . ?
Pt2 S2 2.3487(11) . ?
Pt2 C38 1.986(4) . ?
S1 C36 1.803(6) . ?
S1 C37 1.791(5) . ?
S2 C73 1.802(5) . ?
S2 C74 1.780(6) . ?
N3 C38 1.350(6) . ?
N3 C39 1.381(5) . ?
N3 C41 1.454(6) . ?
N4 C38 1.360(6) . ?
N4 C40 1.384(6) . ?
N4 C57 1.449(6) . ?
N1 C1 1.360(6) . ?
N1 C3 1.394(6) . ?
N1 C20 1.448(6) . ?
N2 C1 1.359(6) . ?
N2 C2 1.388(6) . ?
N2 C4 1.458(6) . ?
C2 H2 0.9500 . ?
C2 C3 1.336(7) . ?
C3 H3 0.9500 . ?
C4 C5 1.401(6) . ?
C4 C9 1.405(7) . ?
C5 C6 1.407(7) . ?
C5 C10 1.519(7) . ?
C6 H6 0.9500 . ?
C6 C7 1.377(8) . ?
C7 H7 0.9500 . ?
C7 C8 1.380(7) . ?
C8 H8 0.9500 . ?
C8 C9 1.391(7) . ?
C9 C15 1.529(7) . ?
C10 H10 1.0000 . ?
C10 C11 1.533(7) . ?
C10 C13 1.542(6) . ?
C11 H11A 0.9900 . ?
C11 H11B 0.9900 . ?
C11 C12 1.524(7) . ?
C12 H12A 0.9800 . ?
C12 H12B 0.9800 . ?
C12 H12C 0.9800 . ?
C13 H13A 0.9900 . ?
C13 H13B 0.9900 . ?
C13 C14 1.526(8) . ?
C14 H14A 0.9800 . ?
C14 H14B 0.9800 . ?
C14 H14C 0.9800 . ?
C15 H15 1.0000 . ?
C15 C16 1.550(7) . ?
C15 C18 1.522(7) . ?
C16 H16A 0.9900 . ?
C16 H16B 0.9900 . ?
C16 C17 1.509(8) . ?
C17 H17A 0.9800 . ?
C17 H17B 0.9800 . ?
C17 H17C 0.9800 . ?
C18 H18A 0.9900 . ?
C18 H18B 0.9900 . ?
C18 C19 1.520(8) . ?
C19 H19A 0.9800 . ?
C19 H19B 0.9800 . ?
C19 H19C 0.9800 . ?
C20 C21 1.406(7) . ?
C20 C25 1.394(7) . ?
C21 C22 1.392(7) . ?
C21 C26 1.520(7) . ?
C22 H22 0.9500 . ?
C22 C23 1.374(7) . ?
C23 H23 0.9500 . ?
C23 C24 1.375(8) . ?
C24 H24 0.9500 . ?
C24 C25 1.395(7) . ?
C25 C31 1.524(7) . ?
C26 H26 1.0000 . ?
C26 C27 1.556(6) . ?
C26 C29 1.543(6) . ?
C27 H27A 0.9900 . ?
C27 H27B 0.9900 . ?
C27 C28 1.523(8) . ?
C28 H28A 0.9800 . ?
C28 H28B 0.9800 . ?
C28 H28C 0.9800 . ?
C29 H29A 0.9900 . ?
C29 H29B 0.9900 . ?
C29 C30 1.532(7) . ?
C30 H30A 0.9800 . ?
C30 H30B 0.9800 . ?
C30 H30C 0.9800 . ?
C31 H31 1.0000 . ?
C31 C32 1.547(7) . ?
C31 C34 1.532(7) . ?
C32 H32A 0.9900 . ?
C32 H32B 0.9900 . ?
C32 C33 1.525(8) . ?
C33 H33A 0.9800 . ?
C33 H33B 0.9800 . ?
C33 H33C 0.9800 . ?
C34 H34A 0.9900 . ?
C34 H34B 0.9900 . ?
C34 C35 1.515(8) . ?
C35 H35A 0.9800 . ?
C35 H35B 0.9800 . ?
C35 H35C 0.9800 . ?
C36 H36A 0.9800 . ?
C36 H36B 0.9800 . ?
C36 H36C 0.9800 . ?
C37 H37A 0.9800 . ?
C37 H37B 0.9800 . ?
C37 H37C 0.9800 . ?
C39 H39 0.9500 . ?
C39 C40 1.332(6) . ?
C40 H40 0.9500 . ?
C41 C42 1.397(6) . ?
C41 C46 1.406(6) . ?
C42 C43 1.400(7) . ?
C42 C47 1.514(7) . ?
C43 H43 0.9500 . ?
C43 C44 1.377(7) . ?
C44 H44 0.9500 . ?
C44 C45 1.385(7) . ?
C45 H45 0.9500 . ?
C45 C46 1.396(7) . ?
C46 C52 1.516(6) . ?
C47 H47 1.0000 . ?
C47 C48 1.538(7) . ?
C47 C50 1.542(6) . ?
C48 H48A 0.9900 . ?
C48 H48B 0.9900 . ?
C48 C49 1.526(8) . ?
C49 H49A 0.9800 . ?
C49 H49B 0.9800 . ?
C49 H49C 0.9800 . ?
C50 H50A 0.9900 . ?
C50 H50B 0.9900 . ?
C50 C51 1.524(7) . ?
C51 H51A 0.9800 . ?
C51 H51B 0.9800 . ?
C51 H51C 0.9800 . ?
C52 H52 1.0000 . ?
C52 C53 1.543(7) . ?
C52 C55 1.548(6) . ?
C53 H53A 0.9900 . ?
C53 H53B 0.9900 . ?
C53 C54 1.521(7) . ?
C54 H54A 0.9800 . ?
C54 H54B 0.9800 . ?
C54 H54C 0.9800 . ?
C55 H55A 0.9900 . ?
C55 H55B 0.9900 . ?
C55 C56 1.512(8) . ?
C56 H56A 0.9800 . ?
C56 H56B 0.9800 . ?
C56 H56C 0.9800 . ?
C57 C58 1.400(7) . ?
C57 C62 1.409(7) . ?
C58 C59 1.385(7) . ?
C58 C63 1.536(7) . ?
C59 H59 0.9500 . ?
C59 C60 1.381(8) . ?
C60 H60 0.9500 . ?
C60 C61 1.371(8) . ?
C61 H61 0.9500 . ?
C61 C62 1.396(7) . ?
C62 C68 1.517(7) . ?
C63 H63 1.0000 . ?
C63 C64 1.533(7) . ?
C63 C66 1.557(7) . ?
C64 H64A 0.9900 . ?
C64 H64B 0.9900 . ?
C64 C65 1.526(7) . ?
C65 H65A 0.9800 . ?
C65 H65B 0.9800 . ?
C65 H65C 0.9800 . ?
C66 H66A 0.9900 . ?
C66 H66B 0.9900 . ?
C66 C67 1.502(8) . ?
C67 H67A 0.9800 . ?
C67 H67B 0.9800 . ?
C67 H67C 0.9800 . ?
C68 H68 1.0000 . ?
C68 C69 1.538(7) . ?
C68 C71 1.551(7) . ?
C69 H69A 0.9900 . ?
C69 H69B 0.9900 . ?
C69 C70 1.516(8) . ?
C70 H70A 0.9800 . ?
C70 H70B 0.9800 . ?
C70 H70C 0.9800 . ?
C71 H71A 0.9900 . ?
C71 H71B 0.9900 . ?
C71 C72 1.529(8) . ?
C72 H72A 0.9800 . ?
C72 H72B 0.9800 . ?
C72 H72C 0.9800 . ?
C73 H73A 0.9800 . ?
C73 H73B 0.9800 . ?
C73 H73C 0.9800 . ?
C74 H74A 0.9800 . ?
C74 H74B 0.9800 . ?
C74 H74C 0.9800 . ?

loop_
_geom_torsion_atom_site_label_1
_geom_torsion_atom_site_label_2
_geom_torsion_atom_site_label_3
_geom_torsion_atom_site_label_4
_geom_torsion
_geom_torsion_site_symmetry_1
_geom_torsion_site_symmetry_2
_geom_torsion_site_symmetry_3
_geom_torsion_site_symmetry_4
_geom_torsion_publ_flag
N3 C39 C40 N4 1.4(5) . . . . ?
N3 C41 C42 C43 -171.1(4) . . . . ?
N3 C41 C42 C47 8.8(6) . . . . ?
N3 C41 C46 C45 173.2(4) . . . . ?
N3 C41 C46 C52 -8.6(6) . . . . ?
N4 C57 C58 C59 178.7(4) . . . . ?
N4 C57 C58 C63 -5.8(7) . . . . ?
N4 C57 C62 C61 -177.3(4) . . . . ?
N4 C57 C62 C68 7.3(7) . . . . ?
N1 C20 C21 C22 179.4(4) . . . . ?
N1 C20 C21 C26 -1.2(6) . . . . ?
N1 C20 C25 C24 -178.1(4) . . . . ?
N1 C20 C25 C31 2.6(7) . . . . ?
N2 C2 C3 N1 0.5(5) . . . . ?
N2 C4 C5 C6 -175.7(4) . . . . ?
N2 C4 C5 C10 3.6(7) . . . . ?
N2 C4 C9 C8 177.6(4) . . . . ?
N2 C4 C9 C15 -4.7(6) . . . . ?
C1 N1 C3 C2 -1.3(5) . . . . ?
C1 N1 C20 C21 105.2(5) . . . . ?
C1 N1 C20 C25 -77.2(6) . . . . ?
C1 N2 C2 C3 0.4(5) . . . . ?
C1 N2 C4 C5 -73.2(6) . . . . ?
C1 N2 C4 C9 109.4(5) . . . . ?
C2 N2 C1 Pt1 -179.2(3) . . . . ?
C2 N2 C1 N1 -1.2(5) . . . . ?
C2 N2 C4 C5 108.1(5) . . . . ?
C2 N2 C4 C9 -69.3(6) . . . . ?
C3 N1 C1 Pt1 179.4(3) . . . . ?
C3 N1 C1 N2 1.5(5) . . . . ?
C3 N1 C20 C21 -70.4(5) . . . . ?
C3 N1 C20 C25 107.2(5) . . . . ?
C4 N2 C1 Pt1 2.0(6) . . . . ?
C4 N2 C1 N1 180.0(4) . . . . ?
C4 N2 C2 C3 179.3(4) . . . . ?
C4 C5 C6 C7 -2.2(7) . . . . ?
C4 C5 C10 C11 -104.3(5) . . . . ?
C4 C5 C10 C13 129.6(5) . . . . ?
C4 C9 C15 C16 100.4(5) . . . . ?
C4 C9 C15 C18 -131.7(5) . . . . ?
C5 C4 C9 C8 0.4(7) . . . . ?
C5 C4 C9 C15 178.0(4) . . . . ?
C5 C6 C7 C8 0.9(7) . . . . ?
C5 C10 C11 C12 71.6(6) . . . . ?
C5 C10 C13 C14 -177.9(4) . . . . ?
C6 C5 C10 C11 74.9(5) . . . . ?
C6 C5 C10 C13 -51.2(6) . . . . ?
C6 C7 C8 C9 1.2(8) . . . . ?
C7 C8 C9 C4 -1.8(7) . . . . ?
C7 C8 C9 C15 -179.5(4) . . . . ?
C8 C9 C15 C16 -82.1(6) . . . . ?
C8 C9 C15 C18 45.9(6) . . . . ?
C9 C4 C5 C6 1.5(7) . . . . ?
C9 C4 C5 C10 -179.2(4) . . . . ?
C9 C15 C16 C17 68.7(6) . . . . ?
C9 C15 C18 C19 162.1(5) . . . . ?
C10 C5 C6 C7 178.5(4) . . . . ?
C11 C10 C13 C14 56.7(6) . . . . ?
C13 C10 C11 C12 -163.5(4) . . . . ?
C16 C15 C18 C19 -69.7(6) . . . . ?
C18 C15 C16 C17 -58.7(7) . . . . ?
C20 N1 C1 Pt1 3.4(7) . . . . ?
C20 N1 C1 N2 -174.6(4) . . . . ?
C20 N1 C3 C2 175.0(4) . . . . ?
C20 C21 C22 C23 -1.6(7) . . . . ?
C20 C21 C26 C27 95.8(5) . . . . ?
C20 C21 C26 C29 -139.0(4) . . . . ?
C20 C25 C31 C32 118.6(5) . . . . ?
C20 C25 C31 C34 -116.5(5) . . . . ?
C21 C20 C25 C24 -0.6(7) . . . . ?
C21 C20 C25 C31 -179.9(4) . . . . ?
C21 C22 C23 C24 0.0(8) . . . . ?
C21 C26 C27 C28 53.8(6) . . . . ?
C21 C26 C29 C30 160.7(4) . . . . ?
C22 C21 C26 C27 -84.7(5) . . . . ?
C22 C21 C26 C29 40.5(6) . . . . ?
C22 C23 C24 C25 1.3(8) . . . . ?
C23 C24 C25 C20 -1.1(8) . . . . ?
C23 C24 C25 C31 178.3(5) . . . . ?
C24 C25 C31 C32 -60.7(6) . . . . ?
C24 C25 C31 C34 64.2(6) . . . . ?
C25 C20 C21 C22 1.9(7) . . . . ?
C25 C20 C21 C26 -178.7(4) . . . . ?
C25 C31 C32 C33 -177.9(4) . . . . ?
C25 C31 C34 C35 61.0(7) . . . . ?
C26 C21 C22 C23 178.9(4) . . . . ?
C27 C26 C29 C30 -73.4(5) . . . . ?
C29 C26 C27 C28 -72.3(6) . . . . ?
C32 C31 C34 C35 -175.6(5) . . . . ?
C34 C31 C32 C33 58.0(6) . . . . ?
C38 N3 C39 C40 -1.9(5) . . . . ?
C38 N3 C41 C42 -82.5(6) . . . . ?
C38 N3 C41 C46 102.5(5) . . . . ?
C38 N4 C40 C39 -0.5(5) . . . . ?
C38 N4 C57 C58 -73.2(6) . . . . ?
C38 N4 C57 C62 109.5(5) . . . . ?
C39 N3 C38 Pt2 -174.0(3) . . . . ?
C39 N3 C38 N4 1.6(5) . . . . ?
C39 N3 C41 C42 99.4(5) . . . . ?
C39 N3 C41 C46 -75.6(5) . . . . ?
C40 N4 C38 Pt2 174.8(3) . . . . ?
C40 N4 C38 N3 -0.7(5) . . . . ?
C40 N4 C57 C58 103.7(5) . . . . ?
C40 N4 C57 C62 -73.6(6) . . . . ?
C41 N3 C38 Pt2 7.7(7) . . . . ?
C41 N3 C38 N4 -176.6(4) . . . . ?
C41 N3 C39 C40 176.5(4) . . . . ?
C41 C42 C43 C44 -2.0(7) . . . . ?
C41 C42 C47 C48 -95.8(5) . . . . ?
C41 C42 C47 C50 138.8(4) . . . . ?
C41 C46 C52 C53 -135.8(4) . . . . ?
C41 C46 C52 C55 97.0(5) . . . . ?
C42 C41 C46 C45 -1.6(7) . . . . ?
C42 C41 C46 C52 176.6(4) . . . . ?
C42 C43 C44 C45 -1.5(7) . . . . ?
C42 C47 C48 C49 177.2(5) . . . . ?
C42 C47 C50 C51 -50.3(6) . . . . ?
C43 C42 C47 C48 84.1(5) . . . . ?
C43 C42 C47 C50 -41.2(6) . . . . ?
C43 C44 C45 C46 3.7(8) . . . . ?
C44 C45 C46 C41 -2.1(7) . . . . ?
C44 C45 C46 C52 179.7(4) . . . . ?
C45 C46 C52 C53 42.3(6) . . . . ?
C45 C46 C52 C55 -84.9(5) . . . . ?
C46 C41 C42 C43 3.6(7) . . . . ?
C46 C41 C42 C47 -176.4(4) . . . . ?
C46 C52 C53 C54 164.1(4) . . . . ?
C46 C52 C55 C56 65.7(6) . . . . ?
C47 C42 C43 C44 178.1(4) . . . . ?
C48 C47 C50 C51 -175.2(4) . . . . ?
C50 C47 C48 C49 -57.3(6) . . . . ?
C53 C52 C55 C56 -60.8(6) . . . . ?
C55 C52 C53 C54 -68.0(6) . . . . ?
C57 N4 C38 Pt2 -7.9(6) . . . . ?
C57 N4 C38 N3 176.6(4) . . . . ?
C57 N4 C40 C39 -177.8(4) . . . . ?
C57 C58 C59 C60 0.0(8) . . . . ?
C57 C58 C63 C64 159.5(4) . . . . ?
C57 C58 C63 C66 -75.3(6) . . . . ?
C57 C62 C68 C69 -140.2(5) . . . . ?
C57 C62 C68 C71 93.7(5) . . . . ?
C58 C57 C62 C61 5.6(7) . . . . ?
C58 C57 C62 C68 -169.9(4) . . . . ?
C58 C59 C60 C61 2.6(9) . . . . ?
C58 C63 C64 C65 -64.8(6) . . . . ?
C58 C63 C66 C67 -61.0(6) . . . . ?
C59 C58 C63 C64 -25.2(7) . . . . ?
C59 C58 C63 C66 100.0(5) . . . . ?
C59 C60 C61 C62 -1.1(9) . . . . ?
C60 C61 C62 C57 -2.9(8) . . . . ?
C60 C61 C62 C68 172.7(5) . . . . ?
C61 C62 C68 C69 44.5(6) . . . . ?
C61 C62 C68 C71 -81.7(6) . . . . ?
C62 C57 C58 C59 -4.2(7) . . . . ?
C62 C57 C58 C63 171.3(4) . . . . ?
C62 C68 C69 C70 176.2(4) . . . . ?
C62 C68 C71 C72 72.5(6) . . . . ?
C63 C58 C59 C60 -175.5(5) . . . . ?
C64 C63 C66 C67 66.3(6) . . . . ?
C66 C63 C64 C65 170.0(5) . . . . ?
C69 C68 C71 C72 -54.7(7) . . . . ?
C71 C68 C69 C70 -58.3(6) . . . . ?

loop_
_twin_individual_id
_twin_individual_mass_fraction_refined
1 0.8171(4)
2 0.1829(4)

loop_
_exptl_oxdiff_crystal_face_indexfrac_h
_exptl_oxdiff_crystal_face_indexfrac_k
_exptl_oxdiff_crystal_face_indexfrac_l
_exptl_oxdiff_crystal_face_x
_exptl_oxdiff_crystal_face_y
_exptl_oxdiff_crystal_face_z
-0.5944 -17.8030 29.9218 0.0443 0.1882 0.9811
-13.3114 23.3870 22.9503 0.2314 0.9673 0.1037
7.9514 -1.2774 -33.1694 -0.1611 -0.6755 -0.7196
24.7001 -5.6919 22.7205 0.7292 -0.1737 0.6619
30.9329 14.2617 5.3010 0.9708 -0.2324 -0.0594
-3.7560 22.4863 -26.8575 -0.0527 0.0114 -0.9985
-31.1704 -11.9554 -7.9566 -0.9718 0.2325 -0.0404
12.8934 -34.0144 -4.6248 -0.2019 -0.8466 0.4924
